data_4508826
loop_
_publ_author_name
'Basavoju, Srinivas'
'Bostr\"om, Dan'
'Velaga, Sitaram P.'

_publ_section_title
;
 Pharmaceutical Cocrystal and Salts of Norfloxacin
;
_journal_issue 12
_journal_name_full 'Crystal Growth &amp; Design'
_journal_page_first 2699
_journal_paper_doi 10.1021/cg060327x
_journal_volume 6
_journal_year 2006
_chemical_formula_moiety 'C16 H18 F N3 O3, C6 H6 N2 O, C H Cl3'
_chemical_formula_sum 'C23 H25 Cl3 F N5 O4'
_chemical_formula_weight 560.83
_chemical_name_common norfloxacin.isonicotinamide.CHCL3
_chemical_name_systematic norfloxacin.isonicotinamide.CHCL3
_space_group_IT_number 15
_symmetry_cell_setting monoclinic
_symmetry_space_group_name_Hall '-C 2yc'
_symmetry_space_group_name_H-M 'C 1 2/c 1'
_atom_sites_solution_hydrogens geom
_atom_sites_solution_primary direct
_atom_sites_solution_secondary difmap
_audit_creation_method SHELXL-97
_cell_angle_alpha 90.00
_cell_angle_beta 98.432(2)
_cell_angle_gamma 90.00
_cell_formula_units_Z 8
_cell_length_a 18.8749(7)
_cell_length_b 14.6353(6)
_cell_length_c 18.4094(4)
_cell_measurement_reflns_used 7406
_cell_measurement_temperature 150(2)
_cell_measurement_theta_max 30.317
_cell_measurement_theta_min 2.910
_cell_volume 5030.4(3)
_computing_cell_refinement 'HKL Scalepack (Otwinowski & Minor 1997)'
_computing_data_collection KappaCCD
_computing_data_reduction 'Denzo and Scalepak (Otwinowski & Minor, 1997)'
_computing_structure_refinement 'SHELXL-97 (Sheldrick, 1997)'
_computing_structure_solution 'SHELXS-97 (Sheldrick, 1997)'
_diffrn_ambient_temperature 150(2)
_diffrn_measured_fraction_theta_full 0.990
_diffrn_measured_fraction_theta_max 0.990
_diffrn_measurement_device_type KappaCCD
_diffrn_measurement_method 'phi and omega scans'
_diffrn_radiation_monochromator graphite
_diffrn_radiation_source 'fine-focus sealed tube'
_diffrn_radiation_type MoK\a
_diffrn_radiation_wavelength 0.71073
_diffrn_reflns_av_R_equivalents 0.0589
_diffrn_reflns_av_sigmaI/netI 0.0969
_diffrn_reflns_limit_h_max 26
_diffrn_reflns_limit_h_min -26
_diffrn_reflns_limit_k_max 20
_diffrn_reflns_limit_k_min -20
_diffrn_reflns_limit_l_max 26
_diffrn_reflns_limit_l_min -26
_diffrn_reflns_number 13809
_diffrn_reflns_theta_full 30.31
_diffrn_reflns_theta_max 30.31
_diffrn_reflns_theta_min 2.97
_exptl_absorpt_coefficient_mu 0.412
_exptl_absorpt_correction_type none
_exptl_crystal_colour 'light yellow'
_exptl_crystal_density_diffrn 1.481
_exptl_crystal_density_method 'not measured'
_exptl_crystal_description blocks
_exptl_crystal_F_000 2320.0
_exptl_crystal_size_max 0.26
_exptl_crystal_size_mid 0.23
_exptl_crystal_size_min 0.19
_refine_diff_density_max 1.534
_refine_diff_density_min -1.756
_refine_diff_density_rms 0.103
_refine_ls_extinction_method none
_refine_ls_goodness_of_fit_ref 1.032
_refine_ls_hydrogen_treatment mixed
_refine_ls_matrix_type full
_refine_ls_number_parameters 341
_refine_ls_number_reflns 7465
_refine_ls_number_restraints 0
_refine_ls_restrained_S_all 1.032
_refine_ls_R_factor_all 0.1616
_refine_ls_R_factor_gt 0.1020
_refine_ls_shift/su_max 0.000
_refine_ls_shift/su_mean 0.000
_refine_ls_structure_factor_coef Fsqd
_refine_ls_weighting_details 'calc w=1/[\s^2^(Fo^2^)+(0.1206P)^2^+26.6764P] where P=(Fo^2^+2Fc^2^)/3'
_refine_ls_weighting_scheme calc
_refine_ls_wR_factor_gt 0.2582
_refine_ls_wR_factor_ref 0.3039
_reflns_number_gt 4435
_reflns_number_total 7545
_reflns_threshold_expression >2sigma(I)
_cod_data_source_file cg060327xsup1.cif
_cod_data_source_block norfloxacin.isonicotinamide.CHCL3
_cod_original_sg_symbol_H-M 'C 2/c'
_cod_database_code 4508826

loop_
_symmetry_equiv_pos_as_xyz
'x, y, z'
'-x, y, -z+1/2'
'x+1/2, y+1/2, z'
'-x+1/2, y+1/2, -z+1/2'
'-x, -y, -z'
'x, -y, z-1/2'
'-x+1/2, -y+1/2, -z'
'x+1/2, -y+1/2, z-1/2'

loop_
_atom_site_label
_atom_site_type_symbol
_atom_site_fract_x
_atom_site_fract_y
_atom_site_fract_z
_atom_site_U_iso_or_equiv
_atom_site_adp_type
_atom_site_occupancy
_atom_site_symmetry_multiplicity
_atom_site_calc_flag
_atom_site_refinement_flags
H17 H 0.062(3) -0.039(5) 0.094(3) 0.064(18) Uiso 1 1 d .
H24 H 0.483(3) 0.079(4) 0.524(3) 0.046(15) Uiso 1 1 d .
H18 H 0.014(3) 0.042(3) 0.076(3) 0.036(13) Uiso 1 1 d .
H23 H 0.495(3) 0.148(4) 0.582(3) 0.032(12) Uiso 1 1 d .
Cl1 Cl 0.39580(8) 0.37932(9) 0.12403(7) 0.0499(3) Uani 1 1 d .
Cl3 Cl 0.35450(19) 0.23047(18) 0.02803(15) 0.1456(14) Uani 1 1 d .
Cl2 Cl 0.4491(2) 0.2025(3) 0.1652(3) 0.203(2) Uani 1 1 d .
C23 C 0.4249(4) 0.2758(4) 0.0928(4) 0.0699(19) Uani 1 1 d .
H25 H 0.4666 0.2869 0.0681 0.084 Uiso 1 1 calc R
F1 F 0.24119(16) 0.2480(2) 0.16223(12) 0.0471(7) Uani 1 1 d .
O1 O 0.45974(18) 0.2838(2) 0.59101(15) 0.0386(7) Uani 1 1 d .
N3 N 0.05436(18) 0.0270(2) 0.10298(16) 0.0257(7) Uani 1 1 d .
O4 O 0.55572(17) -0.0426(2) 0.58254(16) 0.0386(7) Uani 1 1 d .
C9 C 0.2324(2) 0.1208(3) 0.33009(19) 0.0248(7) Uani 1 1 d .
H3 H 0.2078 0.0724 0.3475 0.030 Uiso 1 1 calc R
O2 O 0.43709(16) 0.40826(19) 0.52186(15) 0.0344(7) Uani 1 1 d .
N2 N 0.16492(17) 0.1039(2) 0.20628(16) 0.0279(7) Uani 1 1 d .
N1 N 0.29503(17) 0.1502(2) 0.45422(16) 0.0242(6) Uani 1 1 d .
C1 C 0.34371(19) 0.1992(3) 0.49951(19) 0.0247(7) Uani 1 1 d .
H1 H 0.3515 0.1832 0.5489 0.030 Uiso 1 1 calc R
O3 O 0.41325(17) 0.3511(2) 0.37346(15) 0.0372(7) Uani 1 1 d .
C2 C 0.3824(2) 0.2708(2) 0.4775(2) 0.0248(7) Uani 1 1 d .
C10 C 0.28317(19) 0.1700(2) 0.37911(18) 0.0228(7) Uani 1 1 d .
C4 C 0.3761(2) 0.2926(3) 0.4003(2) 0.0265(8) Uani 1 1 d .
C5 C 0.3225(2) 0.2403(3) 0.35272(19) 0.0246(7) Uani 1 1 d .
C15 C 0.2570(2) 0.0749(3) 0.4856(2) 0.0259(7) Uani 1 1 d .
H12 H 0.2074 0.0743 0.4624 0.031 Uiso 1 1 calc R
H13 H 0.2575 0.0860 0.5377 0.031 Uiso 1 1 calc R
C8 C 0.2189(2) 0.1439(3) 0.25586(19) 0.0258(7) Uani 1 1 d .
C3 C 0.4305(2) 0.3245(3) 0.5349(2) 0.0265(7) Uani 1 1 d .
C19 C 0.5754(2) 0.0617(3) 0.6825(2) 0.0290(8) Uani 1 1 d .
C12 C 0.1127(2) 0.0820(3) 0.0796(2) 0.0315(8) Uani 1 1 d .
H6 H 0.0982 0.1456 0.0753 0.038 Uiso 1 1 calc R
H7 H 0.1217 0.0615 0.0317 0.038 Uiso 1 1 calc R
C13 C 0.0440(2) 0.0449(3) 0.17995(19) 0.0265(7) Uani 1 1 d .
H8 H 0.0116 -0.0005 0.1949 0.032 Uiso 1 1 calc R
H9 H 0.0219 0.1044 0.1827 0.032 Uiso 1 1 calc R
C7 C 0.2576(2) 0.2188(3) 0.2327(2) 0.0332(9) Uani 1 1 d .
C14 C 0.1142(2) 0.0425(3) 0.23309(19) 0.0275(8) Uani 1 1 d .
H11 H 0.1059 0.0614 0.2816 0.033 Uiso 1 1 calc R
H10 H 0.1332 -0.0192 0.2365 0.033 Uiso 1 1 calc R
C6 C 0.3092(2) 0.2636(3) 0.2781(2) 0.0305(8) Uani 1 1 d .
H2 H 0.3357 0.3096 0.2598 0.037 Uiso 1 1 calc R
C22 C 0.5436(2) 0.0347(3) 0.6052(2) 0.0318(8) Uani 1 1 d .
N4 N 0.6373(2) 0.1021(3) 0.8269(2) 0.0415(9) Uani 1 1 d .
N5 N 0.5047(2) 0.0968(3) 0.5644(2) 0.0369(8) Uani 1 1 d .
C16 C 0.2902(2) -0.0177(3) 0.4755(3) 0.0388(10) Uani 1 1 d .
H15 H 0.2638 -0.0640 0.4969 0.058 Uiso 1 1 calc R
H16 H 0.3390 -0.0178 0.4992 0.058 Uiso 1 1 calc R
H14 H 0.2887 -0.0297 0.4241 0.058 Uiso 1 1 calc R
C11 C 0.1808(2) 0.0736(3) 0.1343(2) 0.0321(9) Uani 1 1 d .
H5 H 0.1971 0.0107 0.1371 0.039 Uiso 1 1 calc R
H4 H 0.2182 0.1113 0.1190 0.039 Uiso 1 1 calc R
C20 C 0.6036(3) -0.0065(3) 0.7301(2) 0.0384(10) Uani 1 1 d .
H21 H 0.6025 -0.0671 0.7149 0.046 Uiso 1 1 calc R
C21 C 0.6334(3) 0.0170(4) 0.8010(2) 0.0458(12) Uani 1 1 d .
H22 H 0.6519 -0.0297 0.8324 0.055 Uiso 1 1 calc R
C18 C 0.5783(3) 0.1504(3) 0.7084(2) 0.0381(10) Uani 1 1 d .
H20 H 0.5597 0.1983 0.6783 0.046 Uiso 1 1 calc R
C17 C 0.6097(3) 0.1665(3) 0.7803(2) 0.0419(11) Uani 1 1 d .
H19 H 0.6116 0.2266 0.7970 0.050 Uiso 1 1 calc R

loop_
_atom_site_aniso_label
_atom_site_aniso_U_11
_atom_site_aniso_U_22
_atom_site_aniso_U_33
_atom_site_aniso_U_23
_atom_site_aniso_U_13
_atom_site_aniso_U_12
Cl1 0.0628(8) 0.0423(6) 0.0448(6) -0.0099(5) 0.0084(5) -0.0080(6)
Cl3 0.219(3) 0.1114(18) 0.1308(19) -0.0787(16) 0.107(2) -0.121(2)
Cl2 0.179(3) 0.166(3) 0.296(5) 0.172(3) 0.140(3) 0.114(3)
C23 0.084(5) 0.047(3) 0.092(5) 0.004(3) 0.054(4) 0.004(3)
F1 0.0626(18) 0.0570(17) 0.0183(11) 0.0080(11) -0.0047(11) -0.0243(14)
O1 0.0532(19) 0.0255(14) 0.0303(14) 0.0030(12) -0.0164(13) -0.0058(13)
N3 0.0272(16) 0.0275(16) 0.0200(14) -0.0044(12) -0.0042(12) 0.0022(13)
O4 0.0476(18) 0.0369(16) 0.0290(14) -0.0040(13) -0.0023(12) 0.0096(14)
C9 0.0244(17) 0.0262(18) 0.0220(16) 0.0000(14) -0.0025(13) -0.0041(14)
O2 0.0423(17) 0.0237(13) 0.0313(14) 0.0041(11) -0.0147(12) -0.0054(12)
N2 0.0285(16) 0.0358(18) 0.0186(14) -0.0035(12) 0.0006(11) -0.0086(14)
N1 0.0284(16) 0.0218(14) 0.0211(14) 0.0015(11) -0.0013(11) -0.0020(12)
C1 0.0247(17) 0.0243(17) 0.0227(16) -0.0006(14) -0.0040(13) -0.0006(14)
O3 0.0481(18) 0.0343(16) 0.0283(14) -0.0035(12) 0.0028(12) -0.0198(14)
C2 0.0274(18) 0.0202(16) 0.0245(16) -0.0030(13) -0.0035(13) -0.0021(14)
C10 0.0248(17) 0.0241(17) 0.0184(15) -0.0011(13) -0.0010(12) -0.0006(14)
C4 0.0324(19) 0.0211(17) 0.0254(17) -0.0020(14) 0.0019(14) -0.0051(15)
C5 0.0277(18) 0.0253(17) 0.0194(16) -0.0016(13) -0.0017(13) -0.0050(14)
C15 0.0263(18) 0.0271(18) 0.0232(16) 0.0046(14) 0.0005(13) -0.0044(14)
C8 0.0264(18) 0.0309(19) 0.0193(16) -0.0008(14) 0.0003(13) -0.0030(15)
C3 0.0294(18) 0.0243(17) 0.0234(16) -0.0035(14) -0.0040(13) -0.0013(15)
C19 0.0269(19) 0.035(2) 0.0246(17) -0.0004(15) 0.0009(14) 0.0003(16)
C12 0.039(2) 0.036(2) 0.0187(16) -0.0012(15) 0.0000(14) -0.0041(17)
C13 0.0270(18) 0.0297(19) 0.0210(16) 0.0005(14) -0.0020(13) -0.0006(15)
C7 0.042(2) 0.038(2) 0.0185(16) 0.0037(15) -0.0019(15) -0.0102(18)
C14 0.0259(18) 0.034(2) 0.0207(16) 0.0032(15) -0.0042(13) -0.0058(15)
C6 0.038(2) 0.0287(19) 0.0252(17) 0.0010(15) 0.0040(15) -0.0102(16)
C22 0.032(2) 0.036(2) 0.0275(18) -0.0031(16) 0.0036(15) -0.0018(17)
N4 0.040(2) 0.053(2) 0.0290(17) -0.0043(17) -0.0048(15) -0.0049(18)
N5 0.047(2) 0.0331(19) 0.0268(17) -0.0034(15) -0.0054(15) 0.0064(17)
C16 0.038(2) 0.029(2) 0.050(3) 0.0105(19) 0.0049(19) -0.0012(18)
C11 0.0290(19) 0.044(2) 0.0222(17) -0.0054(16) 0.0011(14) -0.0071(17)
C20 0.046(2) 0.037(2) 0.030(2) -0.0033(17) -0.0043(17) 0.0105(19)
C21 0.052(3) 0.051(3) 0.029(2) 0.002(2) -0.0108(19) 0.012(2)
C18 0.054(3) 0.030(2) 0.028(2) 0.0003(16) -0.0015(18) -0.0024(19)
C17 0.055(3) 0.040(2) 0.029(2) -0.0049(18) -0.0001(19) -0.014(2)

loop_
_atom_type_symbol
_atom_type_description
_atom_type_scat_dispersion_real
_atom_type_scat_dispersion_imag
_atom_type_scat_source
C C 0.0033 0.0016 'International Tables Vol C Tables 4.2.6.8 and 6.1.1.4'
H H 0.0000 0.0000 'International Tables Vol C Tables 4.2.6.8 and 6.1.1.4'
Cl Cl 0.1484 0.1585 'International Tables Vol C Tables 4.2.6.8 and 6.1.1.4'
F F 0.0171 0.0103 'International Tables Vol C Tables 4.2.6.8 and 6.1.1.4'
N N 0.0061 0.0033 'International Tables Vol C Tables 4.2.6.8 and 6.1.1.4'
O O 0.0106 0.0060 'International Tables Vol C Tables 4.2.6.8 and 6.1.1.4'

loop_
_geom_angle_atom_site_label_1
_geom_angle_atom_site_label_2
_geom_angle_atom_site_label_3
_geom_angle
Cl2 C23 Cl1 110.4(4)
Cl2 C23 Cl3 112.0(4)
Cl1 C23 Cl3 107.8(4)
Cl2 C23 H25 108.9
Cl1 C23 H25 108.9
Cl3 C23 H25 108.9
C12 N3 C13 113.0(3)
C12 N3 H17 111(3)
C13 N3 H17 111(3)
C12 N3 H18 109(3)
C13 N3 H18 106(3)
H17 N3 H18 106(5)
C8 C9 C10 120.8(4)
C8 C9 H3 119.6
C10 C9 H3 119.6
C8 N2 C14 119.5(3)
C8 N2 C11 119.4(3)
C14 N2 C11 110.6(3)
C1 N1 C10 119.7(3)
C1 N1 C15 118.6(3)
C10 N1 C15 121.7(3)
N1 C1 C2 124.4(4)
N1 C1 H1 117.8
C2 C1 H1 117.8
C1 C2 C4 119.3(3)
C1 C2 C3 118.9(4)
C4 C2 C3 121.8(4)
C5 C10 N1 118.7(3)
C5 C10 C9 119.9(3)
N1 C10 C9 121.4(3)
O3 C4 C2 124.7(3)
O3 C4 C5 120.2(4)
C2 C4 C5 115.2(3)
C10 C5 C6 119.5(3)
C10 C5 C4 122.4(3)
C6 C5 C4 118.1(4)
N1 C15 C16 112.7(4)
N1 C15 H12 109.1
C16 C15 H12 109.1
N1 C15 H13 109.1
C16 C15 H13 109.1
H12 C15 H13 107.8
N2 C8 C9 123.5(4)
N2 C8 C7 119.2(3)
C9 C8 C7 117.0(3)
O1 C3 O2 125.3(3)
O1 C3 C2 118.5(4)
O2 C3 C2 116.1(3)
C18 C19 C20 117.9(4)
C18 C19 C22 124.1(4)
C20 C19 C22 118.1(4)
N3 C12 C11 110.9(3)
N3 C12 H6 109.5
C11 C12 H6 109.5
N3 C12 H7 109.5
C11 C12 H7 109.5
H6 C12 H7 108.0
N3 C13 C14 112.6(3)
N3 C13 H8 109.1
C14 C13 H8 109.1
N3 C13 H9 109.1
C14 C13 H9 109.1
H8 C13 H9 107.8
C6 C7 F1 118.6(4)
C6 C7 C8 122.9(4)
F1 C7 C8 118.4(3)
N2 C14 C13 108.7(3)
N2 C14 H11 109.9
C13 C14 H11 109.9
N2 C14 H10 109.9
C13 C14 H10 109.9
H11 C14 H10 108.3
C7 C6 C5 119.7(4)
C7 C6 H2 120.1
C5 C6 H2 120.1
O4 C22 N5 123.3(4)
O4 C22 C19 119.1(4)
N5 C22 C19 117.6(4)
C17 N4 C21 115.8(4)
C22 N5 H24 117(4)
C22 N5 H23 122(3)
H24 N5 H23 120(5)
C15 C16 H15 109.5
C15 C16 H16 109.5
H15 C16 H16 109.5
C15 C16 H14 109.5
H15 C16 H14 109.5
H16 C16 H14 109.5
N2 C11 C12 108.0(3)
N2 C11 H5 110.1
C12 C11 H5 110.1
N2 C11 H4 110.1
C12 C11 H4 110.1
H5 C11 H4 108.4
C19 C20 C21 118.9(5)
C19 C20 H21 120.6
C21 C20 H21 120.6
N4 C21 C20 124.3(4)
N4 C21 H22 117.9
C20 C21 H22 117.9
C19 C18 C17 118.6(4)
C19 C18 H20 120.7
C17 C18 H20 120.7
N4 C17 C18 124.5(5)
N4 C17 H19 117.7
C18 C17 H19 117.7

loop_
_geom_bond_atom_site_label_1
_geom_bond_atom_site_label_2
_geom_bond_distance
Cl1 C23 1.738(8)
Cl3 C23 1.778(9)
Cl2 C23 1.720(8)
C23 H25 0.9800
F1 C7 1.357(5)
O1 C3 1.249(5)
N3 C12 1.477(6)
N3 C13 1.482(6)
N3 H17 0.99(7)
N3 H18 0.88(5)
O4 C22 1.239(7)
C9 C8 1.394(6)
C9 C10 1.413(5)
C9 H3 0.9300
O2 C3 1.259(7)
N2 C8 1.393(5)
N2 C14 1.451(5)
N2 C11 1.469(6)
N1 C1 1.352(5)
N1 C10 1.398(5)
N1 C15 1.479(6)
C1 C2 1.372(6)
C1 H1 0.9300
O3 C4 1.253(5)
C2 C4 1.445(6)
C2 C3 1.509(5)
C10 C5 1.396(6)
C4 C5 1.455(5)
C5 C6 1.402(6)
C15 C16 1.515(8)
C15 H12 0.9700
C15 H13 0.9700
C8 C7 1.417(7)
C19 C18 1.381(8)
C19 C20 1.382(7)
C19 C22 1.514(6)
C12 C11 1.517(6)
C12 H6 0.9700
C12 H7 0.9700
C13 C14 1.528(5)
C13 H8 0.9700
C13 H9 0.9700
C7 C6 1.356(6)
C14 H11 0.9700
C14 H10 0.9700
C6 H2 0.9300
C22 N5 1.328(6)
N4 C17 1.328(7)
N4 C21 1.333(8)
N5 H24 0.84(6)
N5 H23 0.86(5)
C16 H15 0.9600
C16 H16 0.9600
C16 H14 0.9600
C11 H5 0.9700
C11 H4 0.9700
C20 C21 1.386(6)
C20 H21 0.9300
C21 H22 0.9300
C18 C17 1.389(6)
C18 H20 0.9300
C17 H19 0.9300
